data_7250540
loop_
_publ_author_name
'Lin, Yang'
'Zhang, Wenxi'
'Lv, Yanjie'
'Zhao, Yihe'
'Cui, Hongtao'
'Sun, Jing'
'Li, Xiao'
'Zhou, Dongling'
'Su, Zhongmin'

_publ_section_title
;
 Lanthanide metal--organic frameworks as multifunctional sensors for
 chemicals and temperature
;
_journal_issue 25
_journal_name_full CrystEngComm
_journal_page_first 4351
_journal_page_last 4359
_journal_paper_doi 10.1039/D5CE00382B
_journal_volume 27
_journal_year 2025
_chemical_formula_moiety 'C11 H8 Cl F N2 S'
_chemical_formula_sum 'C11 H8 Cl F N2 S'
_chemical_formula_weight 254.70
_space_group_crystal_system triclinic
_space_group_IT_number 2
_space_group_name_Hall '-P 1'
_space_group_name_H-M_alt 'P -1'
_atom_sites_solution_hydrogens geom
_atom_sites_solution_primary dual
_audit_block_doi 10.5517/ccdc.csd.cc2l2kqz
_audit_creation_date 2024-08-12
_audit_creation_method
;FinalCif V117 by Daniel Kratzert, Freiburg 2024,
https://dkratzert.de/finalcif.html
;
_audit_update_record
;
2024-09-23 deposited with the CCDC.	2025-05-23 downloaded from the CCDC.
;
_cell_angle_alpha 88.6820(10)
_cell_angle_beta 80.7270(10)
_cell_angle_gamma 74.4330(10)
_cell_formula_units_Z 2
_cell_length_a 6.05180(10)
_cell_length_b 7.0245(2)
_cell_length_c 13.5533(3)
_cell_measurement_reflns_used 9910
_cell_measurement_temperature 100
_cell_measurement_theta_max 36.318
_cell_measurement_theta_min 3.011
_cell_volume 547.65(2)
_computing_cell_refinement 'SAINT V8.40B (Bruker, 2016)'
_computing_data_collection 'APEX4 (Bruker-AXS, 2021)'
_computing_data_reduction 'SAINT V8.40B (Bruker, 2016)'
_computing_molecular_graphics 'Olex2 1.5 (Dolomanov et al., 2009)'
_computing_publication_material 'Olex2 1.5 (Dolomanov et al., 2009)'
_computing_structure_refinement 'SHELXL 2019/3 (Sheldrick, 2015)'
_computing_structure_solution 'SHELXT 2018/2 (Sheldrick, 2018)'
_diffrn_ambient_environment N~2~
_diffrn_ambient_temperature 100
_diffrn_detector 'Bruker Photon II'
_diffrn_detector_area_resol_mean 7.39
_diffrn_detector_type 'Charge-Integrating Pixel Array'
_diffrn_measured_fraction_theta_full 0.995
_diffrn_measured_fraction_theta_max 0.997
_diffrn_measurement_device 'Fixed Chi Three-Circle Diffractometer'
_diffrn_measurement_device_type 'Bruker D8 VENTURE Duo'
_diffrn_measurement_method '\w and \f scans'
_diffrn_measurement_specimen_support 'MiTeGen micromount'
_diffrn_radiation_monochromator 'TRIUMPH graphite'
_diffrn_radiation_probe x-ray
_diffrn_radiation_type MoK\a
_diffrn_radiation_wavelength 0.71073
_diffrn_radiation_xray_symbol K-L~3~
_diffrn_reflns_av_R_equivalents 0.0236
_diffrn_reflns_av_unetI/netI 0.0131
_diffrn_reflns_Laue_measured_fraction_full 0.995
_diffrn_reflns_Laue_measured_fraction_max 0.997
_diffrn_reflns_limit_h_max 10
_diffrn_reflns_limit_h_min -10
_diffrn_reflns_limit_k_max 11
_diffrn_reflns_limit_k_min -11
_diffrn_reflns_limit_l_max 22
_diffrn_reflns_limit_l_min -22
_diffrn_reflns_number 51765
_diffrn_reflns_point_group_measured_fraction_full 0.995
_diffrn_reflns_point_group_measured_fraction_max 0.997
_diffrn_reflns_theta_full 25.242
_diffrn_reflns_theta_max 36.328
_diffrn_reflns_theta_min 3.011
_diffrn_source 'sealed tube'
_diffrn_source_current 30.0
_diffrn_source_power 1.35
_diffrn_source_type fine-focus
_diffrn_source_voltage 45.0
_diffrn_standards_number 0
_exptl_absorpt_coefficient_mu 0.523
_exptl_absorpt_correction_T_max 0.7471
_exptl_absorpt_correction_T_min 0.7185
_exptl_absorpt_correction_type multi-scan
_exptl_absorpt_process_details
;
SADABS-2016/2 (Bruker,2016/2) was used for absorption correction.
wR2(int) was 0.0496 before and 0.0462 after correction.
The Ratio of minimum to maximum transmission is 0.9617.
The \l/2 correction factor is Not present.
;
_exptl_crystal_colour colourless
_exptl_crystal_colour_primary colourless
_exptl_crystal_density_diffrn 1.545
_exptl_crystal_description prism
_exptl_crystal_F_000 260
_exptl_crystal_size_max 0.4
_exptl_crystal_size_mid 0.28
_exptl_crystal_size_min 0.26
_refine_diff_density_max 0.570
_refine_diff_density_min -0.231
_refine_diff_density_rms 0.056
_refine_ls_extinction_method none
_refine_ls_goodness_of_fit_ref 1.111
_refine_ls_hydrogen_treatment constr
_refine_ls_matrix_type full
_refine_ls_number_parameters 145
_refine_ls_number_reflns 5291
_refine_ls_number_restraints 0
_refine_ls_restrained_S_all 1.111
_refine_ls_R_factor_all 0.0305
_refine_ls_R_factor_gt 0.0267
_refine_ls_shift/su_max 0.001
_refine_ls_shift/su_mean 0.000
_refine_ls_structure_factor_coef Fsqd
_refine_ls_weighting_details 'w=1/[\s^2^(Fo^2^)+(0.0291P)^2^+0.1842P] where P=(Fo^2^+2Fc^2^)/3'
_refine_ls_weighting_scheme calc
_refine_ls_wR_factor_gt 0.0678
_refine_ls_wR_factor_ref 0.0704
_reflns_Friedel_coverage 0.000
_reflns_number_gt 4894
_reflns_number_total 5291
_reflns_threshold_expression 'I > 2\s(I)'
_cod_data_source_file d5ce00382b2.cif
_cod_data_source_block msu_sn18
_cod_depositor_comments
;
The following automatic conversions were performed:

data item '_diffrn_radiation_probe' value 'X-ray' was changed to
'x-ray' in accordance with the
/home/data/users/saulius/crontab/automatic-downloads/rss-feeds/RSC/lib/dictionaries/cif_core.dic
dictionary named 'cif_core.dic' version 2.4.2 last updated on
2011-04-26.

Automatic conversion script
Id: cif_fix_values 8170 2020-07-09 18:12:32Z antanas 

 Adding full bibliography for 7250536--7250544.cif.
;
_cod_database_code 7250540
_olex2_refinement_description
;
1. Fixed Uiso
 At 1.2 times of:
  All C(H) groups, All C(H,H) groups
2.a Secondary CH2 refined with riding coordinates:
 C5(H5A,H5B)
2.b Aromatic/amide H refined with riding coordinates:
 C3(H3), C4(H4), C7(H7), C8(H8), C10(H10), C11(H11)
;
_olex2_submission_special_instructions 'No special instructions were received'
_shelx_shelxl_version_number 2019/3
_shelx_space_group_comment
;
The symmetry employed for this shelxl refinement is uniquely defined
by the following loop, which should always be used as a source of
symmetry information in preference to the above space-group names.
They are only intended as comments.
;
_shelx_estimated_absorpt_t_min 0.818
_shelx_estimated_absorpt_t_max 0.876
_diffrn_measurement_ambient_temperature_device_make 'Oxford Cryostream 700'

loop_
_space_group_symop_operation_xyz
'x, y, z'
'-x, -y, -z'

loop_
_atom_site_label
_atom_site_type_symbol
_atom_site_fract_x
_atom_site_fract_y
_atom_site_fract_z
_atom_site_U_iso_or_equiv
_atom_site_adp_type
_atom_site_occupancy
_atom_site_site_symmetry_order
_atom_site_calc_flag
_atom_site_refinement_flags_posn
_atom_site_refinement_flags_adp
_atom_site_refinement_flags_occupancy
_atom_site_disorder_assembly
_atom_site_disorder_group
Cl1 Cl -0.16176(3) 0.70372(3) 0.65632(2) 0.01761(4) Uani 1 1 d . . . . .
S1 S -0.02419(3) 0.84173(3) 0.27725(2) 0.01412(4) Uani 1 1 d . . . . .
F1 F 0.72920(11) 0.02972(8) 0.08146(4) 0.02506(11) Uani 1 1 d . . . . .
N1 N -0.05266(11) 0.76745(9) 0.46700(4) 0.01259(10) Uani 1 1 d . . . . .
N2 N 0.32277(11) 0.78409(10) 0.38483(5) 0.01403(10) Uani 1 1 d . . . . .
C1 C 0.10005(12) 0.79092(10) 0.38669(5) 0.01178(10) Uani 1 1 d . . . . .
C2 C 0.03134(12) 0.73450(10) 0.55194(5) 0.01262(11) Uani 1 1 d . . . . .
C3 C 0.25959(13) 0.72434(11) 0.56087(6) 0.01553(12) Uani 1 1 d . . . . .
H3 H 0.315847 0.700766 0.622772 0.019 Uiso 1 1 calc R U . . .
C4 C 0.39950(12) 0.75111(11) 0.47290(6) 0.01561(12) Uani 1 1 d . . . . .
H4 H 0.557145 0.745848 0.475063 0.019 Uiso 1 1 calc R U . . .
C5 C 0.23258(14) 0.81924(11) 0.18279(5) 0.01587(12) Uani 1 1 d . . . . .
H5A H 0.184418 0.885682 0.121497 0.019 Uiso 1 1 calc R U . . .
H5B H 0.336316 0.888331 0.207457 0.019 Uiso 1 1 calc R U . . .
C6 C 0.36606(13) 0.60782(11) 0.15670(5) 0.01339(11) Uani 1 1 d . . . . .
C7 C 0.27132(13) 0.48768(12) 0.10461(5) 0.01545(12) Uani 1 1 d . . . . .
H7 H 0.122034 0.540254 0.086360 0.019 Uiso 1 1 calc R U . . .
C8 C 0.39196(14) 0.29260(12) 0.07908(6) 0.01695(12) Uani 1 1 d . . . . .
H8 H 0.327412 0.211294 0.043632 0.020 Uiso 1 1 calc R U . . .
C9 C 0.60870(14) 0.22053(11) 0.10684(6) 0.01679(12) Uani 1 1 d . . . . .
C10 C 0.70978(14) 0.33360(12) 0.15801(6) 0.01710(12) Uani 1 1 d . . . . .
H10 H 0.859465 0.279928 0.175670 0.021 Uiso 1 1 calc R U . . .
C11 C 0.58556(13) 0.52913(11) 0.18303(5) 0.01539(12) Uani 1 1 d . . . . .
H11 H 0.651375 0.609541 0.218415 0.018 Uiso 1 1 calc R U . . .

loop_
_atom_site_aniso_label
_atom_site_aniso_U_11
_atom_site_aniso_U_22
_atom_site_aniso_U_33
_atom_site_aniso_U_23
_atom_site_aniso_U_13
_atom_site_aniso_U_12
Cl1 0.02096(8) 0.01826(8) 0.01371(7) 0.00162(5) 0.00157(6) -0.00808(6)
S1 0.01356(7) 0.01588(8) 0.01284(7) 0.00043(5) -0.00349(5) -0.00303(5)
F1 0.0314(3) 0.0170(2) 0.0238(2) -0.00567(18) -0.0058(2) -0.0001(2)
N1 0.0122(2) 0.0134(2) 0.0127(2) 0.00047(18) -0.00121(18) -0.00471(18)
N2 0.0116(2) 0.0161(2) 0.0147(2) -0.00017(19) -0.00175(18) -0.00441(19)
C1 0.0116(2) 0.0112(2) 0.0127(2) 0.00008(19) -0.00205(19) -0.00322(19)
C2 0.0137(3) 0.0112(2) 0.0126(2) 0.00018(19) -0.0008(2) -0.0034(2)
C3 0.0141(3) 0.0175(3) 0.0146(3) 0.0005(2) -0.0042(2) -0.0025(2)
C4 0.0114(3) 0.0188(3) 0.0166(3) -0.0009(2) -0.0031(2) -0.0033(2)
C5 0.0193(3) 0.0149(3) 0.0132(3) 0.0021(2) -0.0009(2) -0.0055(2)
C6 0.0156(3) 0.0149(3) 0.0102(2) 0.0011(2) -0.0008(2) -0.0059(2)
C7 0.0160(3) 0.0191(3) 0.0128(3) 0.0004(2) -0.0028(2) -0.0069(2)
C8 0.0208(3) 0.0186(3) 0.0135(3) -0.0016(2) -0.0026(2) -0.0088(3)
C9 0.0214(3) 0.0153(3) 0.0128(3) -0.0012(2) -0.0018(2) -0.0040(2)
C10 0.0177(3) 0.0191(3) 0.0143(3) -0.0009(2) -0.0040(2) -0.0037(2)
C11 0.0167(3) 0.0175(3) 0.0131(3) -0.0009(2) -0.0033(2) -0.0060(2)

loop_
_atom_type_symbol
_atom_type_description
_atom_type_scat_dispersion_real
_atom_type_scat_dispersion_imag
_atom_type_scat_source
C C 0.0033 0.0016 'International Tables Vol C Tables 4.2.6.8 and 6.1.1.4'
H H 0.0000 0.0000 'International Tables Vol C Tables 4.2.6.8 and 6.1.1.4'
N N 0.0061 0.0033 'International Tables Vol C Tables 4.2.6.8 and 6.1.1.4'
F F 0.0171 0.0103 'International Tables Vol C Tables 4.2.6.8 and 6.1.1.4'
S S 0.1246 0.1234 'International Tables Vol C Tables 4.2.6.8 and 6.1.1.4'
Cl Cl 0.1484 0.1585 'International Tables Vol C Tables 4.2.6.8 and 6.1.1.4'

loop_
_citation_id
_citation_doi
_citation_year
1 10.1021/jacs.4c17020 2025

loop_
_geom_angle_atom_site_label_1
_geom_angle_atom_site_label_2
_geom_angle_atom_site_label_3
_geom_angle
_geom_angle_site_symmetry_1
_geom_angle_site_symmetry_3
_geom_angle_publ_flag
C1 S1 C5 101.43(3) . . ?
C2 N1 C1 115.37(6) . . ?
C1 N2 C4 115.63(6) . . ?
N1 C1 S1 113.14(5) . . ?
N2 C1 S1 120.07(5) . . ?
N2 C1 N1 126.76(6) . . ?
N1 C2 Cl1 116.24(5) . . ?
N1 C2 C3 123.96(7) . . ?
C3 C2 Cl1 119.80(6) . . ?
C2 C3 H3 122.4 . . ?
C4 C3 C2 115.16(7) . . ?
C4 C3 H3 122.4 . . ?
N2 C4 C3 123.13(7) . . ?
N2 C4 H4 118.4 . . ?
C3 C4 H4 118.4 . . ?
S1 C5 H5A 108.9 . . ?
S1 C5 H5B 108.9 . . ?
H5A C5 H5B 107.8 . . ?
C6 C5 S1 113.15(5) . . ?
C6 C5 H5A 108.9 . . ?
C6 C5 H5B 108.9 . . ?
C7 C6 C5 120.09(7) . . ?
C11 C6 C5 120.95(7) . . ?
C11 C6 C7 118.95(7) . . ?
C6 C7 H7 119.4 . . ?
C8 C7 C6 121.12(7) . . ?
C8 C7 H7 119.4 . . ?
C7 C8 H8 121.0 . . ?
C9 C8 C7 118.00(7) . . ?
C9 C8 H8 121.0 . . ?
F1 C9 C8 118.44(7) . . ?
F1 C9 C10 118.57(7) . . ?
C10 C9 C8 122.98(7) . . ?
C9 C10 H10 121.0 . . ?
C9 C10 C11 118.10(7) . . ?
C11 C10 H10 121.0 . . ?
C6 C11 C10 120.84(7) . . ?
C6 C11 H11 119.6 . . ?
C10 C11 H11 119.6 . . ?

loop_
_geom_bond_atom_site_label_1
_geom_bond_atom_site_label_2
_geom_bond_distance
_geom_bond_site_symmetry_2
_geom_bond_publ_flag
Cl1 C2 1.7328(7) . ?
S1 C1 1.7561(7) . ?
S1 C5 1.8207(8) . ?
F1 C9 1.3647(9) . ?
N1 C1 1.3473(9) . ?
N1 C2 1.3231(9) . ?
N2 C1 1.3319(9) . ?
N2 C4 1.3424(10) . ?
C2 C3 1.3887(10) . ?
C3 H3 0.9500 . ?
C3 C4 1.3870(11) . ?
C4 H4 0.9500 . ?
C5 H5A 0.9900 . ?
C5 H5B 0.9900 . ?
C5 C6 1.5071(10) . ?
C6 C7 1.3989(10) . ?
C6 C11 1.3953(11) . ?
C7 H7 0.9500 . ?
C7 C8 1.3907(11) . ?
C8 H8 0.9500 . ?
C8 C9 1.3828(11) . ?
C9 C10 1.3816(11) . ?
C10 H10 0.9500 . ?
C10 C11 1.3970(11) . ?
C11 H11 0.9500 . ?

loop_
_geom_torsion_atom_site_label_1
_geom_torsion_atom_site_label_2
_geom_torsion_atom_site_label_3
_geom_torsion_atom_site_label_4
_geom_torsion
_geom_torsion_site_symmetry_1
_geom_torsion_site_symmetry_2
_geom_torsion_site_symmetry_3
_geom_torsion_site_symmetry_4
_geom_torsion_publ_flag
Cl1 C2 C3 C4 -179.97(6) . . . . ?
S1 C5 C6 C7 69.35(8) . . . . ?
S1 C5 C6 C11 -111.20(7) . . . . ?
F1 C9 C10 C11 179.58(7) . . . . ?
N1 C2 C3 C4 -0.13(11) . . . . ?
C1 S1 C5 C6 76.80(6) . . . . ?
C1 N1 C2 Cl1 -179.98(5) . . . . ?
C1 N1 C2 C3 0.19(10) . . . . ?
C1 N2 C4 C3 0.36(11) . . . . ?
C2 N1 C1 S1 -178.14(5) . . . . ?
C2 N1 C1 N2 0.05(10) . . . . ?
C2 C3 C4 N2 -0.16(11) . . . . ?
C4 N2 C1 S1 177.76(5) . . . . ?
C4 N2 C1 N1 -0.31(11) . . . . ?
C5 S1 C1 N1 -170.09(5) . . . . ?
C5 S1 C1 N2 11.60(7) . . . . ?
C5 C6 C7 C8 179.53(7) . . . . ?
C5 C6 C11 C10 -179.45(7) . . . . ?
C6 C7 C8 C9 0.07(11) . . . . ?
C7 C6 C11 C10 0.00(11) . . . . ?
C7 C8 C9 F1 -179.51(7) . . . . ?
C7 C8 C9 C10 -0.31(12) . . . . ?
C8 C9 C10 C11 0.38(12) . . . . ?
C9 C10 C11 C6 -0.22(11) . . . . ?
C11 C6 C7 C8 0.07(11) . . . . ?
